data_4085108
loop_
_publ_author_name
'Frasco, Daniel A.'
'Sommer, Roger D.'
'Ison, Elon A.'

_publ_section_title
;
 ortho-C--H Activation of Thiobenzoic Acid: Synthesis, Characterization,
 and Reactivity of Iridium Thiobenzoate Complexes
;
_journal_issue 1
_journal_name_full Organometallics
_journal_page_first 275
_journal_paper_doi 10.1021/om501115u
_journal_volume 34
_journal_year 2015
_chemical_formula_sum 'C18 H22 I Ir O S'
_chemical_formula_weight 605.51
_chemical_name_common DF5-55h
_space_group_crystal_system orthorhombic
_space_group_IT_number 19
_space_group_name_Hall 'P 2ac 2ab'
_space_group_name_H-M_alt 'P 21 21 21'
_symmetry_space_group_name_Hall 'P 2ac 2ab'
_symmetry_space_group_name_H-M 'P 21 21 21'
_atom_sites_solution_hydrogens geom
_atom_sites_solution_primary direct
_atom_sites_solution_secondary difmap
_cell_angle_alpha 90
_cell_angle_beta 90
_cell_angle_gamma 90
_cell_formula_units_Z 4
_cell_length_a 8.6278(3)
_cell_length_b 13.2227(4)
_cell_length_c 16.0076(5)
_cell_measurement_reflns_used 9960
_cell_measurement_temperature 110.(2)
_cell_measurement_theta_max 35.1912
_cell_measurement_theta_min 2.6818
_cell_volume 1826.19(10)
_computing_cell_refinement 'SAINT V7.68A (Bruker AXS Inc., 2009)'
_computing_data_collection 'Bruker Instrument Service v2012.12.0.3'
_computing_data_reduction 'SAINT V7.68A (Bruker AXS Inc., 2009)'
_computing_structure_refinement 'SHELXL-2013 (Sheldrick, 2013)'
_computing_structure_solution 'SHELXS-97 (Sheldrick, 2008)'
_diffrn_ambient_temperature 110.(2)
_diffrn_detector_area_resol_mean 8.3333
_diffrn_measured_fraction_theta_full 1.000
_diffrn_measured_fraction_theta_max 1.000
_diffrn_measurement_device_type 'Bruker-Nonius X8 Kappa APEX II'
_diffrn_measurement_method 'phi and omega scans'
_diffrn_radiation_monochromator graphite
_diffrn_radiation_type MoK\a
_diffrn_radiation_wavelength 0.71073
_diffrn_reflns_av_R_equivalents 0.0269
_diffrn_reflns_av_sigmaI/netI 0.0405
_diffrn_reflns_limit_h_max 11
_diffrn_reflns_limit_h_min -13
_diffrn_reflns_limit_k_max 19
_diffrn_reflns_limit_k_min -20
_diffrn_reflns_limit_l_max 24
_diffrn_reflns_limit_l_min -25
_diffrn_reflns_number 32798
_diffrn_reflns_theta_full 33.73
_diffrn_reflns_theta_max 33.73
_diffrn_reflns_theta_min 2.00
_diffrn_source 'fine-focus sealed tube'
_exptl_absorpt_coefficient_mu 9.115
_exptl_absorpt_correction_T_max 0.7470
_exptl_absorpt_correction_T_min 0.5301
_exptl_absorpt_correction_type multi-scan
_exptl_absorpt_process_details 'SADABS V2008/1 (Bruker AXS Inc.)'
_exptl_crystal_colour orange
_exptl_crystal_density_diffrn 2.202
_exptl_crystal_density_method 'not measured'
_exptl_crystal_description block
_exptl_crystal_F_000 1136
_exptl_crystal_size_max 0.280
_exptl_crystal_size_mid 0.240
_exptl_crystal_size_min 0.240
_refine_diff_density_max 1.309
_refine_diff_density_min -0.716
_refine_ls_abs_structure_details
;
Flack x determined using 3086 quotients [(I+)-(I-)]/[(I+)+(I-)]
(Parsons and Flack (2004), Acta Cryst. A60, s61).
;
_refine_ls_abs_structure_Flack -0.0006(19)
_refine_ls_extinction_method none
_refine_ls_goodness_of_fit_ref 1.054
_refine_ls_hydrogen_treatment constr
_refine_ls_matrix_type full
_refine_ls_number_parameters 205
_refine_ls_number_reflns 7300
_refine_ls_number_restraints 0
_refine_ls_restrained_S_all 1.054
_refine_ls_R_factor_all 0.0161
_refine_ls_R_factor_gt 0.0155
_refine_ls_shift/su_max 0.003
_refine_ls_shift/su_mean 0.000
_refine_ls_structure_factor_coef Fsqd
_refine_ls_weighting_details
;
w=1/[\s^2^(Fo^2^)+(0.0115P)^2^+1.1906P]
where P=(Fo^2^+2Fc^2^)/3
;
_refine_ls_weighting_scheme calc
_refine_ls_wR_factor_gt 0.0328
_refine_ls_wR_factor_ref 0.0330
_reflns_number_gt 7155
_reflns_number_total 7300
_reflns_threshold_expression 'I > 2\s(I)'
_cod_data_source_file om501115u_si_002.cif
_cod_data_source_block III
_cod_depositor_comments 'Adding full bibliography for 4085106--4085109.cif.'
_cod_database_code 4085108

loop_
_space_group_symop_operation_xyz
'x, y, z'
'x+1/2, -y+1/2, -z'
'-x, y+1/2, -z+1/2'
'-x+1/2, -y, z+1/2'

loop_
_atom_site_type_symbol
_atom_site_label
_atom_site_fract_x
_atom_site_fract_y
_atom_site_fract_z
_atom_site_U_iso_or_equiv
_atom_site_adp_type
_atom_site_calc_flag
_atom_site_refinement_flags_adp
_atom_site_refinement_flags_posn
_atom_site_occupancy
Ir Ir1 0.42794(2) 0.48526(2) 0.86127(2) 0.00919(2) Uani d . . 1
I I1 0.16745(2) 0.54169(2) 0.94010(2) 0.01896(4) Uani d . . 1
S S1 0.45109(9) 0.33839(5) 0.93803(5) 0.01332(13) Uani d . . 1
O O1 0.2494(3) 0.18777(19) 0.93464(18) 0.0245(5) Uani d . . 1
C C1 0.5330(3) 0.6403(2) 0.87529(18) 0.0120(5) Uani d . . 1
C C2 0.4903(4) 0.6188(2) 0.78904(19) 0.0134(5) Uani d . . 1
C C3 0.5836(4) 0.5346(2) 0.76205(18) 0.0149(5) Uani d . . 1
C C4 0.6740(3) 0.5010(2) 0.83236(18) 0.0127(5) Uani d . . 1
C C5 0.6432(3) 0.5684(2) 0.90166(18) 0.0118(5) Uani d . . 1
C C6 0.4758(4) 0.7286(2) 0.9244(2) 0.0209(7) Uani d . . 1
H H6A 0.4838 0.7136 0.9842 0.031 Uiso calc U R 1
H H6B 0.3673 0.742 0.91 0.031 Uiso calc U R 1
H H6C 0.5388 0.7882 0.9113 0.031 Uiso calc U R 1
C C7 0.3883(4) 0.6845(3) 0.7371(2) 0.0232(7) Uani d . . 1
H H7A 0.4336 0.7523 0.7332 0.035 Uiso calc U R 1
H H7B 0.2856 0.6889 0.7629 0.035 Uiso calc U R 1
H H7C 0.3788 0.6555 0.6809 0.035 Uiso calc U R 1
C C8 0.5973(4) 0.4940(3) 0.67525(18) 0.0238(7) Uani d . . 1
H H8A 0.5018 0.5084 0.6443 0.036 Uiso calc U R 1
H H8B 0.6137 0.4207 0.6775 0.036 Uiso calc U R 1
H H8C 0.6852 0.5261 0.6471 0.036 Uiso calc U R 1
C C9 0.7952(4) 0.4199(3) 0.8314(3) 0.0222(7) Uani d . . 1
H H9A 0.7757 0.3738 0.7846 0.033 Uiso calc U R 1
H H9B 0.7913 0.3821 0.884 0.033 Uiso calc U R 1
H H9C 0.8977 0.4508 0.825 0.033 Uiso calc U R 1
C C10 0.7227(4) 0.5642(3) 0.9851(2) 0.0185(6) Uani d . . 1
H H10A 0.8197 0.6026 0.9825 0.028 Uiso calc U R 1
H H10B 0.7454 0.4936 0.9993 0.028 Uiso calc U R 1
H H10C 0.655 0.5935 1.0278 0.028 Uiso calc U R 1
C C11 0.2882(4) 0.3945(2) 0.78891(19) 0.0136(5) Uani d . . 1
C C12 0.2437(4) 0.2970(2) 0.8142(2) 0.0155(6) Uani d . . 1
C C13 0.1468(4) 0.2345(3) 0.7656(2) 0.0206(7) Uani d . . 1
H H13 0.1184 0.1694 0.7855 0.025 Uiso calc U R 1
C C14 0.0936(4) 0.2673(3) 0.6899(2) 0.0253(8) Uani d . . 1
H H14 0.0296 0.2252 0.6564 0.03 Uiso calc U R 1
C C15 0.1353(4) 0.3641(3) 0.6627(2) 0.0253(7) Uani d . . 1
H H15 0.0992 0.3877 0.6102 0.03 Uiso calc U R 1
C C16 0.2285(4) 0.4262(3) 0.7113(2) 0.0208(6) Uani d . . 1
H H16 0.2527 0.4921 0.6917 0.025 Uiso calc U R 1
C C17 0.2949(4) 0.2605(2) 0.8959(2) 0.0160(6) Uani d . . 1
C C18 0.3904(5) 0.3415(3) 1.0460(2) 0.0229(7) Uani d . . 1
H H18A 0.2853 0.3692 1.0496 0.034 Uiso calc U R 1
H H18B 0.4616 0.3843 1.0781 0.034 Uiso calc U R 1
H H18C 0.3915 0.2728 1.0689 0.034 Uiso calc U R 1

loop_
_atom_site_aniso_label
_atom_site_aniso_U_11
_atom_site_aniso_U_22
_atom_site_aniso_U_33
_atom_site_aniso_U_12
_atom_site_aniso_U_13
_atom_site_aniso_U_23
Ir1 0.00904(4) 0.01103(4) 0.00751(4) -0.00092(4) -0.00036(4) -0.00036(4)
I1 0.01085(8) 0.02454(9) 0.02148(10) 0.00181(7) 0.00273(7) -0.00549(8)
S1 0.0137(3) 0.0146(3) 0.0116(3) -0.0007(2) 0.0009(3) 0.0025(2)
O1 0.0265(13) 0.0181(11) 0.0289(14) -0.0071(10) 0.0022(11) 0.0055(10)
C1 0.0133(12) 0.0103(10) 0.0123(13) -0.0020(9) 0.0012(9) -0.0014(9)
C2 0.0139(13) 0.0161(12) 0.0101(12) -0.0013(10) 0.0003(10) 0.0045(10)
C3 0.0143(13) 0.0185(13) 0.0119(11) -0.0052(11) 0.0041(10) -0.0011(9)
C4 0.0099(11) 0.0133(14) 0.0148(11) -0.0016(9) 0.0004(9) -0.0005(9)
C5 0.0097(12) 0.0142(11) 0.0115(12) -0.0018(10) -0.0014(10) 0.0000(10)
C6 0.0266(17) 0.0119(12) 0.0241(17) 0.0004(12) 0.0036(14) -0.0030(12)
C7 0.0235(17) 0.0243(15) 0.0218(16) 0.0000(13) -0.0053(13) 0.0111(13)
C8 0.0308(17) 0.0296(17) 0.0109(12) -0.0084(14) 0.0059(11) -0.0064(12)
C9 0.0135(14) 0.0169(13) 0.0363(19) 0.0020(12) 0.0029(14) -0.0056(13)
C10 0.0163(14) 0.0249(16) 0.0143(14) -0.0032(12) -0.0061(11) -0.0010(12)
C11 0.0120(12) 0.0191(13) 0.0098(12) -0.0020(10) -0.0002(10) -0.0024(10)
C12 0.0136(13) 0.0175(13) 0.0153(14) -0.0024(11) 0.0022(11) -0.0048(11)
C13 0.0186(16) 0.0212(14) 0.0220(16) -0.0062(12) 0.0040(13) -0.0070(13)
C14 0.0201(17) 0.0346(18) 0.0212(16) -0.0098(15) -0.0008(13) -0.0121(14)
C15 0.0214(17) 0.039(2) 0.0158(14) -0.0068(15) -0.0059(13) -0.0052(14)
C16 0.0197(15) 0.0275(16) 0.0151(14) -0.0066(13) -0.0037(12) 0.0011(12)
C17 0.0144(14) 0.0133(12) 0.0203(15) -0.0016(11) 0.0025(12) -0.0028(11)
C18 0.0278(19) 0.0290(17) 0.0120(14) -0.0015(14) 0.0031(12) 0.0038(12)

loop_
_atom_type_symbol
_atom_type_description
_atom_type_scat_dispersion_real
_atom_type_scat_dispersion_imag
_atom_type_scat_source
C C 0.0033 0.0016 'International Tables Vol C Tables 4.2.6.8 and 6.1.1.4'
H H 0.0000 0.0000 'International Tables Vol C Tables 4.2.6.8 and 6.1.1.4'
O O 0.0106 0.0060 'International Tables Vol C Tables 4.2.6.8 and 6.1.1.4'
S S 0.1246 0.1234 'International Tables Vol C Tables 4.2.6.8 and 6.1.1.4'
I I -0.4742 1.8119 'International Tables Vol C Tables 4.2.6.8 and 6.1.1.4'
Ir Ir -1.4442 7.9887 'International Tables Vol C Tables 4.2.6.8 and 6.1.1.4'

loop_
_geom_angle_atom_site_label_1
_geom_angle_atom_site_label_2
_geom_angle_atom_site_label_3
_geom_angle
C11 Ir1 C2 108.60(12)
C11 Ir1 C3 97.21(12)
C2 Ir1 C3 38.58(11)
C11 Ir1 C4 120.41(11)
C2 Ir1 C4 64.51(11)
C3 Ir1 C4 38.54(11)
C11 Ir1 C1 145.35(12)
C2 Ir1 C1 38.35(11)
C3 Ir1 C1 63.41(11)
C4 Ir1 C1 62.80(11)
C11 Ir1 C5 158.28(11)
C2 Ir1 C5 63.46(11)
C3 Ir1 C5 63.59(11)
C4 Ir1 C5 38.05(11)
C1 Ir1 C5 36.46(11)
C11 Ir1 S1 81.92(9)
C2 Ir1 S1 160.70(9)
C3 Ir1 S1 125.93(8)
C4 Ir1 S1 96.26(8)
C1 Ir1 S1 132.70(8)
C5 Ir1 S1 100.74(8)
C11 Ir1 I1 86.34(9)
C2 Ir1 I1 103.38(8)
C3 Ir1 I1 140.84(8)
C4 Ir1 I1 152.60(7)
C1 Ir1 I1 92.13(8)
C5 Ir1 I1 114.83(8)
S1 Ir1 I1 93.22(2)
C18 S1 C17 98.79(17)
C18 S1 Ir1 117.73(13)
C17 S1 Ir1 102.37(11)
C5 C1 C2 108.8(3)
C5 C1 C6 126.4(3)
C2 C1 C6 124.7(3)
C5 C1 Ir1 71.78(16)
C2 C1 Ir1 68.04(16)
C6 C1 Ir1 129.2(2)
C3 C2 C1 107.1(3)
C3 C2 C7 127.8(3)
C1 C2 C7 124.3(3)
C3 C2 Ir1 70.79(16)
C1 C2 Ir1 73.60(16)
C7 C2 Ir1 128.5(2)
C2 C3 C4 107.9(2)
C2 C3 C8 127.0(3)
C4 C3 C8 125.0(3)
C2 C3 Ir1 70.63(17)
C4 C3 Ir1 70.85(16)
C8 C3 Ir1 128.2(2)
C3 C4 C5 108.1(2)
C3 C4 C9 126.2(3)
C5 C4 C9 125.2(3)
C3 C4 Ir1 70.61(16)
C5 C4 Ir1 73.60(16)
C9 C4 Ir1 127.8(2)
C1 C5 C4 108.0(3)
C1 C5 C10 126.8(3)
C4 C5 C10 125.1(3)
C1 C5 Ir1 71.76(17)
C4 C5 Ir1 68.35(16)
C10 C5 Ir1 127.9(2)
C1 C6 H6A 109.5
C1 C6 H6B 109.5
H6A C6 H6B 109.5
C1 C6 H6C 109.5
H6A C6 H6C 109.5
H6B C6 H6C 109.5
C2 C7 H7A 109.5
C2 C7 H7B 109.5
H7A C7 H7B 109.5
C2 C7 H7C 109.5
H7A C7 H7C 109.5
H7B C7 H7C 109.5
C3 C8 H8A 109.5
C3 C8 H8B 109.5
H8A C8 H8B 109.5
C3 C8 H8C 109.5
H8A C8 H8C 109.5
H8B C8 H8C 109.5
C4 C9 H9A 109.5
C4 C9 H9B 109.5
H9A C9 H9B 109.5
C4 C9 H9C 109.5
H9A C9 H9C 109.5
H9B C9 H9C 109.5
C5 C10 H10A 109.5
C5 C10 H10B 109.5
H10A C10 H10B 109.5
C5 C10 H10C 109.5
H10A C10 H10C 109.5
H10B C10 H10C 109.5
C12 C11 C16 115.3(3)
C12 C11 Ir1 122.2(2)
C16 C11 Ir1 122.5(2)
C11 C12 C13 122.7(3)
C11 C12 C17 118.6(3)
C13 C12 C17 118.6(3)
C14 C13 C12 120.2(3)
C14 C13 H13 119.9
C12 C13 H13 119.9
C13 C14 C15 118.7(3)
C13 C14 H14 120.7
C15 C14 H14 120.7
C16 C15 C14 121.0(4)
C16 C15 H15 119.5
C14 C15 H15 119.5
C15 C16 C11 122.0(3)
C15 C16 H16 119.0
C11 C16 H16 119.0
O1 C17 C12 128.6(3)
O1 C17 S1 119.9(3)
C12 C17 S1 111.5(2)
S1 C18 H18A 109.5
S1 C18 H18B 109.5
H18A C18 H18B 109.5
S1 C18 H18C 109.5
H18A C18 H18C 109.5
H18B C18 H18C 109.5

loop_
_geom_bond_atom_site_label_1
_geom_bond_atom_site_label_2
_geom_bond_distance
Ir1 C11 2.058(3)
Ir1 C2 2.178(3)
Ir1 C3 2.180(3)
Ir1 C4 2.183(3)
Ir1 C1 2.252(3)
Ir1 C5 2.253(3)
Ir1 S1 2.3068(7)
Ir1 I1 2.6834(2)
S1 C18 1.806(3)
S1 C17 1.826(3)
O1 C17 1.210(4)
C1 C5 1.409(4)
C1 C2 1.457(4)
C1 C6 1.492(4)
C2 C3 1.439(4)
C2 C7 1.491(4)
C3 C4 1.440(4)
C3 C8 1.495(4)
C4 C5 1.447(4)
C4 C9 1.497(4)
C5 C10 1.502(4)
C6 H6A 0.98
C6 H6B 0.98
C6 H6C 0.98
C7 H7A 0.98
C7 H7B 0.98
C7 H7C 0.98
C8 H8A 0.98
C8 H8B 0.98
C8 H8C 0.98
C9 H9A 0.98
C9 H9B 0.98
C9 H9C 0.98
C10 H10A 0.98
C10 H10B 0.98
C10 H10C 0.98
C11 C12 1.404(4)
C11 C16 1.408(5)
C12 C13 1.410(5)
C12 C17 1.461(5)
C13 C14 1.367(5)
C13 H13 0.95
C14 C15 1.399(6)
C14 H14 0.95
C15 C16 1.388(5)
C15 H15 0.95
C16 H16 0.95
C18 H18A 0.98
C18 H18B 0.98
C18 H18C 0.98

loop_
_geom_torsion_atom_site_label_1
_geom_torsion_atom_site_label_2
_geom_torsion_atom_site_label_3
_geom_torsion_atom_site_label_4
_geom_torsion
C5 C1 C2 C3 -2.9(3)
C6 C1 C2 C3 173.4(3)
Ir1 C1 C2 C3 -63.3(2)
C5 C1 C2 C7 -173.7(3)
C6 C1 C2 C7 2.5(5)
Ir1 C1 C2 C7 125.8(3)
C5 C1 C2 Ir1 60.4(2)
C6 C1 C2 Ir1 -123.3(3)
C1 C2 C3 C4 3.8(3)
C7 C2 C3 C4 174.2(3)
Ir1 C2 C3 C4 -61.4(2)
C1 C2 C3 C8 -171.1(3)
C7 C2 C3 C8 -0.6(5)
Ir1 C2 C3 C8 123.8(3)
C1 C2 C3 Ir1 65.2(2)
C7 C2 C3 Ir1 -124.4(3)
C2 C3 C4 C5 -3.3(3)
C8 C3 C4 C5 171.7(3)
Ir1 C3 C4 C5 -64.6(2)
C2 C3 C4 C9 -175.5(3)
C8 C3 C4 C9 -0.6(5)
Ir1 C3 C4 C9 123.2(3)
C2 C3 C4 Ir1 61.3(2)
C8 C3 C4 Ir1 -123.8(3)
C2 C1 C5 C4 0.8(3)
C6 C1 C5 C4 -175.3(3)
Ir1 C1 C5 C4 58.96(19)
C2 C1 C5 C10 177.8(3)
C6 C1 C5 C10 1.6(5)
Ir1 C1 C5 C10 -124.1(3)
C2 C1 C5 Ir1 -58.1(2)
C6 C1 C5 Ir1 125.7(3)
C3 C4 C5 C1 1.5(3)
C9 C4 C5 C1 173.9(3)
Ir1 C4 C5 C1 -61.1(2)
C3 C4 C5 C10 -175.5(3)
C9 C4 C5 C10 -3.2(5)
Ir1 C4 C5 C10 121.9(3)
C3 C4 C5 Ir1 62.62(19)
C9 C4 C5 Ir1 -125.0(3)
C16 C11 C12 C13 0.3(5)
Ir1 C11 C12 C13 179.3(3)
C16 C11 C12 C17 -177.1(3)
Ir1 C11 C12 C17 1.9(4)
C11 C12 C13 C14 0.9(5)
C17 C12 C13 C14 178.4(3)
C12 C13 C14 C15 -1.0(5)
C13 C14 C15 C16 -0.1(6)
C14 C15 C16 C11 1.4(6)
C12 C11 C16 C15 -1.5(5)
Ir1 C11 C16 C15 179.5(3)
C11 C12 C17 O1 166.5(4)
C13 C12 C17 O1 -11.1(5)
C11 C12 C17 S1 -15.1(4)
C13 C12 C17 S1 167.4(3)
C18 S1 C17 O1 -41.4(3)
Ir1 S1 C17 O1 -162.4(3)
C18 S1 C17 C12 140.0(2)
Ir1 S1 C17 C12 18.9(2)
